data_4130039
loop_
_publ_author_name
'Bu\&s, Florenz'
'Mehlmann, Paul'
'M\"uck-Lichtenfeld, Christian'
'Bergander, Klaus'
'Dielmann, Fabian'

_publ_section_title
;
 Reversible Carbon Dioxide Binding by Simple Lewis Base Adducts with
 Electron-Rich Phosphines.
;
_journal_issue 6
_journal_name_full 'Journal of the American Chemical Society'
_journal_page_first 1840
_journal_page_last 1843
_journal_paper_doi 10.1021/jacs.5b13116
_journal_volume 138
_journal_year 2016
_chemical_formula_moiety 'C26 H47 N6 O2 P'
_chemical_formula_sum 'C26 H47 N6 O2 P'
_chemical_formula_weight 506.66
_space_group_crystal_system monoclinic
_space_group_IT_number 14
_space_group_name_Hall '-P 2ybc'
_space_group_name_H-M_alt 'P 1 21/c 1'
_atom_sites_solution_hydrogens geom
_atom_sites_solution_primary iterative
_audit_creation_date 2015-10-19
_audit_creation_method
;
Olex2 1.2
(compiled 2013.11.15 svn.r2834 for OlexSys, GUI svn.r4720)
;
_cell_angle_alpha 90
_cell_angle_beta 102.8097(6)
_cell_angle_gamma 90
_cell_formula_units_Z 4
_cell_length_a 15.1689(2)
_cell_length_b 9.47360(10)
_cell_length_c 20.5469(3)
_cell_measurement_reflns_used 9901
_cell_measurement_temperature 100(2)
_cell_measurement_theta_max 30.476
_cell_measurement_theta_min 2.188
_cell_volume 2879.19(6)
_computing_cell_refinement 'Bruker SAINT'
_computing_data_collection 'Bruker APEX2'
_computing_data_reduction 'Bruker SAINT'
_computing_molecular_graphics 'Olex2 (Dolomanov et al., 2009)'
_computing_publication_material 'Olex2 (Dolomanov et al., 2009)'
_computing_structure_refinement 'ShelXL (Sheldrick, 2008)'
_computing_structure_solution
;
Superflip (Palatinus & Chapuis, 2007;Palatinus & van der Lee, 2008;
Palatinus et al., 2012)
;
_diffrn_ambient_temperature 100(2)
_diffrn_measured_fraction_theta_full 0.996
_diffrn_measured_fraction_theta_max 0.995
_diffrn_measurement_device_type 'Bruker APEX-II CCD'
_diffrn_measurement_method '\f and \w scans'
_diffrn_radiation_type MoK\a
_diffrn_radiation_wavelength 0.71073
_diffrn_reflns_av_R_equivalents 0.0334
_diffrn_reflns_av_unetI/netI 0.0240
_diffrn_reflns_Laue_measured_fraction_full 0.996
_diffrn_reflns_Laue_measured_fraction_max 0.995
_diffrn_reflns_limit_h_max 21
_diffrn_reflns_limit_h_min -21
_diffrn_reflns_limit_k_max 13
_diffrn_reflns_limit_k_min -13
_diffrn_reflns_limit_l_max 29
_diffrn_reflns_limit_l_min -29
_diffrn_reflns_number 51014
_diffrn_reflns_point_group_measured_fraction_full 0.996
_diffrn_reflns_point_group_measured_fraction_max 0.995
_diffrn_reflns_theta_full 25.242
_diffrn_reflns_theta_max 30.515
_diffrn_reflns_theta_min 2.859
_diffrn_standards_number 0
_exptl_absorpt_coefficient_mu 0.128
_exptl_absorpt_correction_T_max 1.0000
_exptl_absorpt_correction_T_min 0.9420
_exptl_absorpt_correction_type multi-scan
_exptl_absorpt_process_details
;
SADABS-2008/1 (Bruker,2008) was used for absorption correction.
wR2(int) was 0.0897 before and 0.0436 after correction.
The Ratio of minimum to maximum transmission is 0.9420.
The \l/2 correction factor is 0.00150.
;
_exptl_crystal_colour colourless
_exptl_crystal_colour_primary colourless
_exptl_crystal_density_diffrn 1.169
_exptl_crystal_description block
_exptl_crystal_F_000 1104
_exptl_crystal_size_max 0.45
_exptl_crystal_size_mid 0.27
_exptl_crystal_size_min 0.21
_refine_diff_density_max 0.463
_refine_diff_density_min -0.312
_refine_diff_density_rms 0.049
_refine_ls_extinction_method none
_refine_ls_goodness_of_fit_ref 1.041
_refine_ls_hydrogen_treatment constr
_refine_ls_matrix_type full
_refine_ls_number_parameters 330
_refine_ls_number_reflns 8759
_refine_ls_number_restraints 0
_refine_ls_restrained_S_all 1.041
_refine_ls_R_factor_all 0.0449
_refine_ls_R_factor_gt 0.0379
_refine_ls_shift/su_max 0.001
_refine_ls_shift/su_mean 0.000
_refine_ls_structure_factor_coef Fsqd
_refine_ls_weighting_details 'w=1/[\s^2^(Fo^2^)+(0.0515P)^2^+1.0420P] where P=(Fo^2^+2Fc^2^)/3'
_refine_ls_weighting_scheme calc
_refine_ls_wR_factor_gt 0.0991
_refine_ls_wR_factor_ref 0.1048
_reflns_Friedel_coverage 0.000
_reflns_number_gt 7555
_reflns_number_total 8759
_reflns_threshold_expression 'I > 2\s(I)'
_cod_data_source_file ja5b13116_si_002.cif
_cod_data_source_block compound5a
_cod_database_code 4130039
_shelxl_version_number 2013-4
_shelx_space_group_comment
;
The symmetry employed for this shelxl refinement is uniquely defined
by the following loop, which should always be used as a source of
symmetry information in preference to the above space-group names.
They are only intended as comments.
;
_olex2_refinement_description
;
1. Others
 Fixed Uiso: H5A(0.035) H5B(0.035) H5C(0.035) H6A(0.035) H6B(0.035) H6C(0.035)
 H7(0.021) H8A(0.039) H8B(0.039) H8C(0.039) H9A(0.038) H9B(0.038) H9C(0.038)
 H10(0.021) H11A(0.042) H11B(0.042) H11C(0.042) H12A(0.039) H12B(0.039)
 H12C(0.039) H16A(0.031) H16B(0.031) H16C(0.031) H17A(0.046) H17B(0.046)
 H17C(0.046) H18(0.019) H19A(0.03) H19B(0.03) H19C(0.03) H20A(0.036)
 H20B(0.036) H20C(0.036) H21(0.024) H22A(0.044) H22B(0.044) H22C(0.044)
 H23A(0.049) H23B(0.049) H23C(0.049) H24(0.019) H25A(0.033) H25B(0.033)
 H25C(0.033) H26A(0.032) H26B(0.032) H26C(0.032)
 Fixed X: H5A(0.2523) H5B(0.2494) H5C(0.1573) H6A(0.3194) H6B(0.3225)
 H6C(0.3898) H7(0.0624) H8A(0.0673) H8B(0.1676) H8C(0.1379) H9A(-0.0121) H9B(-
 0.0413) H9C(0.0295) H10(0.2402) H11A(0.3934) H11B(0.3789) H11C(0.3913)
 H12A(0.2434) H12B(0.2273) H12C(0.1529) H16A(0.3907) H16B(0.4685) H16C(0.3709)
 H17A(0.5172) H17B(0.5419) H17C(0.5511) H18(0.1567) H19A(0.1696) H19B(0.1252)
 H19C(0.2288) H20A(0.2761) H20B(0.1726) H20C(0.2459) H21(0.3266) H22A(0.3945)
 H22B(0.3338) H22C(0.4414) H23A(0.5171) H23B(0.4556) H23C(0.4643) H24(0.0932)
 H25A(0.0929) H25B(-0.0052) H25C(0.0168) H26A(-0.0274) H26B(-0.0506) H26C(0.021)
 Fixed Y: H5A(0.5191) H5B(0.6645) H5C(0.5842) H6A(0.983) H6B(0.8575)
 H6C(0.8562) H7(0.542) H8A(0.326) H8B(0.3677) H8C(0.3844) H9A(0.6817)
 H9B(0.5204) H9C(0.5912) H10(0.9373) H11A(0.8836) H11B(1.0464) H11C(1.0001)
 H12A(1.1105) H12B(1.164) H12C(1.0679) H16A(0.1511) H16B(0.1123) H16C(0.0407)
 H17A(0.2604) H17B(0.211) H17C(0.3737) H18(0.3255) H19A(0.0934) H19B(0.096)
 H19C(0.0514) H20A(0.2486) H20B(0.2944) H20C(0.4072) H21(0.5684) H22A(0.488)
 H22B(0.3649) H22C(0.3608) H23A(0.5443) H23B(0.6467) H23C(0.6729) H24(0.5463)
 H25A(0.7963) H25B(0.7305) H25C(0.8051) H26A(0.5843) H26B(0.5042) H26C(0.4377)
 Fixed Z: H5A(0.139) H5B(0.0989) H5C(0.1013) H6A(0.191) H6B(0.1394)
 H6C(0.2114) H7(0.2646) H8A(0.2136) H8B(0.2519) H8C(0.1726) H9A(0.1764)
 H9B(0.1621) H9C(0.1246) H10(0.3601) H11A(0.3608) H11B(0.3764) H11C(0.3041)
 H12A(0.2474) H12B(0.3177) H12C(0.2705) H16A(0.5655) H16B(0.5271) H16C(0.505)
 H17A(0.3842) H17B(0.4606) H17C(0.4421) H18(0.4666) H19A(0.4293) H19B(0.4931)
 H19C(0.5013) H20A(0.5889) H20B(0.5804) H20C(0.5684) H21(0.3308) H22A(0.2467)
 H22B(0.2673) H22C(0.2929) H23A(0.3774) H23B(0.4107) H23C(0.3354) H24(0.4796)
 H25A(0.4895) H25B(0.4863) H25C(0.4219) H26A(0.3528) H26B(0.4155) H26C(0.3775)
;

loop_
_space_group_symop_operation_xyz
'x, y, z'
'-x, y+1/2, -z+1/2'
'-x, -y, -z'
'x, -y-1/2, z-1/2'

loop_
_atom_site_label
_atom_site_type_symbol
_atom_site_fract_x
_atom_site_fract_y
_atom_site_fract_z
_atom_site_U_iso_or_equiv
_atom_site_adp_type
_atom_site_occupancy
_atom_site_site_symmetry_order
_atom_site_calc_flag
_atom_site_refinement_flags_posn
P1 P 0.17136(2) 0.62720(2) 0.40193(2) 0.01179(6) Uani 1 1 d .
O1 O 0.26895(6) 0.63705(10) 0.52412(4) 0.02865(19) Uani 1 1 d .
O2 O 0.30355(7) 0.80684(10) 0.45835(5) 0.0412(3) Uani 1 1 d .
N1 N 0.20587(6) 0.47509(9) 0.38263(4) 0.01421(15) Uani 1 1 d .
N2 N 0.28560(6) 0.30293(9) 0.45991(4) 0.01398(15) Uani 1 1 d .
N3 N 0.36239(6) 0.41148(9) 0.39687(4) 0.01595(16) Uani 1 1 d .
N4 N 0.13804(6) 0.72964(9) 0.33885(4) 0.01415(15) Uani 1 1 d .
N5 N 0.16089(6) 0.64453(9) 0.23337(4) 0.01492(16) Uani 1 1 d .
N6 N 0.23882(6) 0.82993(9) 0.27562(4) 0.01439(16) Uani 1 1 d .
C1 C 0.27973(6) 0.40525(10) 0.41254(5) 0.01289(17) Uani 1 1 d .
C2 C 0.37308(6) 0.24523(10) 0.47410(5) 0.01566(18) Uani 1 1 d .
C3 C 0.42036(7) 0.31207(11) 0.43490(5) 0.01777(19) Uani 1 1 d .
C4 C 0.40341(7) 0.12718(11) 0.52205(6) 0.0209(2) Uani 1 1 d .
H16A H 0.3907 0.1511 0.5655 0.031 Uiso 1 1 calc GR
H16B H 0.4685 0.1123 0.5271 0.031 Uiso 1 1 calc GR
H16C H 0.3709 0.0407 0.5050 0.031 Uiso 1 1 calc GR
C5 C 0.51582(8) 0.28714(15) 0.43001(7) 0.0308(3) Uani 1 1 d .
H17A H 0.5172 0.2604 0.3842 0.046 Uiso 1 1 calc GR
H17B H 0.5419 0.2110 0.4606 0.046 Uiso 1 1 calc GR
H17C H 0.5511 0.3737 0.4421 0.046 Uiso 1 1 calc GR
C6 C 0.20899(7) 0.26678(11) 0.48991(5) 0.01599(18) Uani 1 1 d .
H18 H 0.1567 0.3255 0.4666 0.019 Uiso 1 1 calc R
C7 C 0.18062(7) 0.11320(11) 0.47727(6) 0.0202(2) Uani 1 1 d .
H19A H 0.1696 0.0934 0.4293 0.030 Uiso 1 1 calc GR
H19B H 0.1252 0.0960 0.4931 0.030 Uiso 1 1 calc GR
H19C H 0.2288 0.0514 0.5013 0.030 Uiso 1 1 calc GR
C8 C 0.22757(8) 0.30793(12) 0.56347(5) 0.0238(2) Uani 1 1 d .
H20A H 0.2761 0.2486 0.5889 0.036 Uiso 1 1 calc GR
H20B H 0.1726 0.2944 0.5804 0.036 Uiso 1 1 calc GR
H20C H 0.2459 0.4072 0.5684 0.036 Uiso 1 1 calc GR
C9 C 0.38046(7) 0.50539(11) 0.34414(5) 0.0198(2) Uani 1 1 d .
H21 H 0.3266 0.5684 0.3308 0.024 Uiso 1 1 calc R
C10 C 0.38821(9) 0.42238(14) 0.28222(6) 0.0296(3) Uani 1 1 d .
H22A H 0.3945 0.4880 0.2467 0.044 Uiso 1 1 calc GR
H22B H 0.3338 0.3649 0.2673 0.044 Uiso 1 1 calc GR
H22C H 0.4414 0.3608 0.2929 0.044 Uiso 1 1 calc GR
C11 C 0.46160(10) 0.60082(14) 0.36911(7) 0.0329(3) Uani 1 1 d .
H23A H 0.5171 0.5443 0.3774 0.049 Uiso 1 1 calc GR
H23B H 0.4556 0.6467 0.4107 0.049 Uiso 1 1 calc GR
H23C H 0.4643 0.6729 0.3354 0.049 Uiso 1 1 calc GR
C12 C 0.17767(6) 0.73294(10) 0.28707(5) 0.01310(17) Uani 1 1 d .
C13 C 0.21281(7) 0.68641(11) 0.18816(5) 0.01644(18) Uani 1 1 d .
C14 C 0.26060(7) 0.80173(11) 0.21409(5) 0.01640(18) Uani 1 1 d .
C15 C 0.21846(8) 0.60673(12) 0.12656(5) 0.0231(2) Uani 1 1 d .
H5A H 0.2523 0.5191 0.1390 0.035 Uiso 1 1 calc GR
H5B H 0.2494 0.6645 0.0989 0.035 Uiso 1 1 calc GR
H5C H 0.1573 0.5842 0.1013 0.035 Uiso 1 1 calc GR
C16 C 0.32893(8) 0.88141(13) 0.18661(5) 0.0230(2) Uani 1 1 d .
H6A H 0.3194 0.9830 0.1910 0.035 Uiso 1 1 calc GR
H6B H 0.3225 0.8575 0.1394 0.035 Uiso 1 1 calc GR
H6C H 0.3898 0.8562 0.2114 0.035 Uiso 1 1 calc GR
C17 C 0.08627(7) 0.54139(10) 0.22299(5) 0.01776(19) Uani 1 1 d .
H7 H 0.0624 0.5420 0.2646 0.021 Uiso 1 1 calc R
C18 C 0.11754(9) 0.39161(11) 0.21452(6) 0.0259(2) Uani 1 1 d .
H8A H 0.0673 0.3260 0.2136 0.039 Uiso 1 1 calc GR
H8B H 0.1676 0.3677 0.2519 0.039 Uiso 1 1 calc GR
H8C H 0.1379 0.3844 0.1726 0.039 Uiso 1 1 calc GR
C19 C 0.00869(8) 0.58782(13) 0.16650(6) 0.0251(2) Uani 1 1 d .
H9A H -0.0121 0.6817 0.1764 0.038 Uiso 1 1 calc GR
H9B H -0.0413 0.5204 0.1621 0.038 Uiso 1 1 calc GR
H9C H 0.0295 0.5912 0.1246 0.038 Uiso 1 1 calc GR
C20 C 0.26420(7) 0.95387(10) 0.31913(5) 0.01777(19) Uani 1 1 d .
H10 H 0.2402 0.9373 0.3601 0.021 Uiso 1 1 calc R
C21 C 0.36599(8) 0.97266(14) 0.34216(6) 0.0279(2) Uani 1 1 d .
H11A H 0.3934 0.8836 0.3608 0.042 Uiso 1 1 calc GR
H11B H 0.3789 1.0464 0.3764 0.042 Uiso 1 1 calc GR
H11C H 0.3913 1.0001 0.3041 0.042 Uiso 1 1 calc GR
C22 C 0.21780(9) 1.08580(11) 0.28570(6) 0.0259(2) Uani 1 1 d .
H12A H 0.2434 1.1105 0.2474 0.039 Uiso 1 1 calc GR
H12B H 0.2273 1.1640 0.3177 0.039 Uiso 1 1 calc GR
H12C H 0.1529 1.0679 0.2705 0.039 Uiso 1 1 calc GR
C23 C 0.07358(7) 0.60557(11) 0.43870(5) 0.01579(18) Uani 1 1 d .
H24 H 0.0932 0.5463 0.4796 0.019 Uiso 1 1 calc R
C24 C -0.00273(7) 0.52575(12) 0.39191(6) 0.0214(2) Uani 1 1 d .
H26A H -0.0274 0.5843 0.3528 0.032 Uiso 1 1 calc GR
H26B H -0.0506 0.5042 0.4155 0.032 Uiso 1 1 calc GR
H26C H 0.0210 0.4377 0.3775 0.032 Uiso 1 1 calc GR
C25 C 0.04163(8) 0.74711(12) 0.46113(6) 0.0218(2) Uani 1 1 d .
H25A H 0.0929 0.7963 0.4895 0.033 Uiso 1 1 calc GR
H25B H -0.0052 0.7305 0.4863 0.033 Uiso 1 1 calc GR
H25C H 0.0168 0.8051 0.4219 0.033 Uiso 1 1 calc GR
C26 C 0.26120(7) 0.70372(10) 0.47101(5) 0.01632(18) Uani 1 1 d .

loop_
_atom_site_aniso_label
_atom_site_aniso_U_11
_atom_site_aniso_U_22
_atom_site_aniso_U_33
_atom_site_aniso_U_23
_atom_site_aniso_U_13
_atom_site_aniso_U_12
P1 0.01319(11) 0.01216(11) 0.00995(11) 0.00052(8) 0.00237(8) 0.00237(8)
O1 0.0264(4) 0.0444(5) 0.0129(3) 0.0043(3) -0.0004(3) -0.0084(4)
O2 0.0460(6) 0.0292(5) 0.0355(5) 0.0150(4) -0.0186(4) -0.0193(4)
N1 0.0153(4) 0.0140(3) 0.0127(3) -0.0005(3) 0.0020(3) 0.0040(3)
N2 0.0138(4) 0.0145(3) 0.0135(4) 0.0019(3) 0.0029(3) 0.0037(3)
N3 0.0132(4) 0.0167(4) 0.0182(4) 0.0031(3) 0.0040(3) 0.0016(3)
N4 0.0173(4) 0.0136(3) 0.0116(3) 0.0016(3) 0.0032(3) 0.0037(3)
N5 0.0198(4) 0.0136(3) 0.0109(3) -0.0009(3) 0.0024(3) -0.0005(3)
N6 0.0188(4) 0.0135(3) 0.0107(3) -0.0008(3) 0.0028(3) -0.0001(3)
C1 0.0140(4) 0.0129(4) 0.0116(4) -0.0014(3) 0.0024(3) 0.0011(3)
C2 0.0135(4) 0.0153(4) 0.0165(4) -0.0001(3) -0.0003(3) 0.0034(3)
C3 0.0135(4) 0.0183(4) 0.0205(5) 0.0014(4) 0.0015(4) 0.0031(3)
C4 0.0196(5) 0.0199(5) 0.0215(5) 0.0047(4) 0.0006(4) 0.0063(4)
C5 0.0145(5) 0.0375(6) 0.0411(7) 0.0123(5) 0.0075(5) 0.0066(4)
C6 0.0154(4) 0.0173(4) 0.0161(4) 0.0030(3) 0.0054(3) 0.0028(3)
C7 0.0197(5) 0.0197(5) 0.0214(5) 0.0006(4) 0.0051(4) -0.0016(4)
C8 0.0289(6) 0.0262(5) 0.0184(5) -0.0018(4) 0.0097(4) 0.0003(4)
C9 0.0188(5) 0.0194(5) 0.0229(5) 0.0052(4) 0.0081(4) 0.0005(4)
C10 0.0334(6) 0.0356(6) 0.0209(5) 0.0013(5) 0.0081(5) -0.0024(5)
C11 0.0370(7) 0.0248(6) 0.0386(7) -0.0001(5) 0.0123(6) -0.0123(5)
C12 0.0160(4) 0.0113(4) 0.0113(4) 0.0010(3) 0.0013(3) 0.0030(3)
C13 0.0213(5) 0.0171(4) 0.0108(4) -0.0001(3) 0.0033(3) 0.0014(4)
C14 0.0203(5) 0.0181(4) 0.0111(4) 0.0005(3) 0.0039(3) 0.0012(4)
C15 0.0321(6) 0.0236(5) 0.0143(4) -0.0044(4) 0.0066(4) -0.0009(4)
C16 0.0254(5) 0.0288(5) 0.0162(5) -0.0014(4) 0.0073(4) -0.0061(4)
C17 0.0217(5) 0.0154(4) 0.0150(4) -0.0006(3) 0.0017(4) -0.0031(4)
C18 0.0345(6) 0.0142(4) 0.0254(5) -0.0013(4) -0.0008(5) -0.0009(4)
C19 0.0221(5) 0.0261(5) 0.0239(5) 0.0008(4) -0.0018(4) -0.0003(4)
C20 0.0261(5) 0.0124(4) 0.0147(4) -0.0027(3) 0.0042(4) -0.0011(4)
C21 0.0282(6) 0.0297(6) 0.0235(5) -0.0081(4) 0.0008(4) -0.0073(5)
C22 0.0399(6) 0.0145(4) 0.0251(5) 0.0024(4) 0.0111(5) 0.0030(4)
C23 0.0160(4) 0.0180(4) 0.0140(4) 0.0012(3) 0.0047(3) 0.0040(3)
C24 0.0180(5) 0.0233(5) 0.0238(5) -0.0018(4) 0.0066(4) -0.0016(4)
C25 0.0207(5) 0.0232(5) 0.0226(5) -0.0035(4) 0.0069(4) 0.0068(4)
C26 0.0170(4) 0.0159(4) 0.0146(4) -0.0021(3) 0.0004(3) 0.0034(3)

loop_
_atom_type_symbol
_atom_type_description
_atom_type_scat_dispersion_real
_atom_type_scat_dispersion_imag
_atom_type_scat_source
C C 0.0033 0.0016 'International Tables Vol C Tables 4.2.6.8 and 6.1.1.4'
H H 0.0000 0.0000 'International Tables Vol C Tables 4.2.6.8 and 6.1.1.4'
N N 0.0061 0.0033 'International Tables Vol C Tables 4.2.6.8 and 6.1.1.4'
O O 0.0106 0.0060 'International Tables Vol C Tables 4.2.6.8 and 6.1.1.4'
P P 0.1023 0.0942 'International Tables Vol C Tables 4.2.6.8 and 6.1.1.4'

loop_
_geom_angle_atom_site_label_1
_geom_angle_atom_site_label_2
_geom_angle_atom_site_label_3
_geom_angle
N1 P1 C23 109.91(5)
N1 P1 C26 108.04(4)
N4 P1 N1 113.72(4)
N4 P1 C23 105.25(4)
N4 P1 C26 114.90(5)
C23 P1 C26 104.54(5)
C1 N1 P1 128.14(7)
C1 N2 C2 109.53(8)
C1 N2 C6 122.16(8)
C2 N2 C6 128.31(8)
C1 N3 C3 109.60(8)
C1 N3 C9 122.04(8)
C3 N3 C9 128.26(9)
C12 N4 P1 122.72(7)
C12 N5 C13 109.32(8)
C12 N5 C17 121.58(8)
C13 N5 C17 128.15(8)
C12 N6 C14 109.44(8)
C12 N6 C20 121.91(8)
C14 N6 C20 128.08(8)
N1 C1 N2 126.84(9)
N1 C1 N3 126.48(9)
N2 C1 N3 106.36(8)
N2 C2 C4 124.53(9)
C3 C2 N2 107.23(8)
C3 C2 C4 128.19(9)
N3 C3 C5 124.53(10)
C2 C3 N3 107.29(9)
C2 C3 C5 128.18(10)
N2 C6 C7 111.74(8)
N2 C6 C8 111.47(9)
C7 C6 C8 113.34(9)
N3 C9 C10 111.35(9)
N3 C9 C11 112.27(9)
C11 C9 C10 112.47(10)
N4 C12 N5 126.51(9)
N4 C12 N6 126.74(9)
N6 C12 N5 106.65(8)
N5 C13 C15 124.42(9)
C14 C13 N5 107.35(8)
C14 C13 C15 128.00(10)
N6 C14 C16 124.60(9)
C13 C14 N6 107.23(9)
C13 C14 C16 128.05(9)
N5 C17 C18 112.74(9)
N5 C17 C19 110.95(8)
C18 C17 C19 113.00(9)
N6 C20 C21 113.10(9)
N6 C20 C22 110.37(8)
C22 C20 C21 112.34(9)
C24 C23 P1 111.57(7)
C24 C23 C25 112.08(8)
C25 C23 P1 111.60(7)
O1 C26 P1 112.21(8)
O2 C26 P1 118.17(8)
O2 C26 O1 129.62(10)

loop_
_geom_bond_atom_site_label_1
_geom_bond_atom_site_label_2
_geom_bond_distance
P1 N1 1.6124(8)
P1 N4 1.6083(8)
P1 C23 1.8192(10)
P1 C26 1.8814(10)
O1 C26 1.2437(13)
O2 C26 1.2284(14)
N1 C1 1.3287(12)
N2 C1 1.3624(12)
N2 C2 1.4047(12)
N2 C6 1.4714(13)
N3 C1 1.3632(12)
N3 C3 1.4021(12)
N3 C9 1.4739(13)
N4 C12 1.3333(12)
N5 C12 1.3636(12)
N5 C13 1.4017(13)
N5 C17 1.4746(13)
N6 C12 1.3627(13)
N6 C14 1.4014(12)
N6 C20 1.4743(12)
C2 C3 1.3492(15)
C2 C4 1.4940(14)
C3 C5 1.4924(15)
C6 C7 1.5232(14)
C6 C8 1.5254(15)
C9 C10 1.5223(17)
C9 C11 1.5217(16)
C13 C14 1.3534(14)
C13 C15 1.4924(14)
C14 C16 1.4909(15)
C17 C18 1.5183(15)
C17 C19 1.5231(15)
C20 C21 1.5217(16)
C20 C22 1.5215(15)
C23 C24 1.5305(15)
C23 C25 1.5312(14)
